data_1531018
loop_
_publ_author_name
'Zavalishin, E.I.'
'Aleinikova, K.B.'
'Rabotkina, N.S.'
'Arsenov, A.V.'

_publ_section_title
;
 The crystal structure of Cd7 P10
;
_journal_name_full 'Zhurnal Strukturnoi Khimii (Issue-No. from 1981)'
_journal_page_first 146
_journal_page_last 148
_journal_volume 20
_journal_year 1979
_chemical_formula_sum 'Cd7 P10'
_space_group_IT_number 43
_symmetry_space_group_name_Hall 'F 2 -2d'
_symmetry_space_group_name_H-M 'F d d 2'
_cell_angle_alpha 90
_cell_angle_beta 90
_cell_angle_gamma 90
_cell_formula_units_Z 8
_cell_length_a 23
_cell_length_b 27.5
_cell_length_c 4.62
_cell_volume 2922.150
_citation_journal_id_ASTM ZSTKAI
_cod_data_source_file Zavalishin_ZSTKAI_1979_459.cif
_cod_data_source_block Cd7P10
_cod_original_cell_volume 2922.15
_cod_database_code 1531018

loop_
_symmetry_equiv_pos_as_xyz
x,y,z
-x,-y,z
-x+1/4,y+1/4,z+1/4
x+3/4,-y+3/4,z+1/4
x,y+1/2,z+1/2
-x,-y+1/2,z+1/2
-x+1/4,y+3/4,z+3/4
x+3/4,-y+5/4,z+3/4
x+1/2,y,z+1/2
-x+1/2,-y,z+1/2
-x+3/4,y+1/4,z+3/4
x+5/4,-y+3/4,z+3/4
x+1/2,y+1/2,z
-x+1/2,-y+1/2,z
-x+3/4,y+3/4,z+1/4
x+5/4,-y+5/4,z+1/4

loop_
_atom_site_label
_atom_site_type_symbol
_atom_site_fract_x
_atom_site_fract_y
_atom_site_fract_z
_atom_site_occupancy
_atom_site_U_iso_or_equiv
P2 P 0.0337 0.1339 0.824 1 0.0
Cd1 Cd 0 0 0 1 0.0
P4 P 0.2066 0.1184 0.359 1 0.0
Cd3 Cd 0.1308 0.1678 0.024 1 0.0
P5 P 0.2084 0.186 0.611 1 0.0
P1 P 0.0359 0.0643 0.615 1 0.0
Cd2 Cd 0.1328 0.0376 0.402 1 0.0
P3 P 0.0823 0.2483 0.197 1 0.0
Cd4 Cd 0.0035 0.2015 0.4746 1 0.0
